data_4123592
loop_
_publ_author_name
'Mizoguchi, Haruki'
'Micalizio, Glenn C.'

_publ_section_title
;
 Synthesis of Highly Functionalized Decalins via Metallacycle-Mediated
 Cross-Coupling.
;
_journal_issue 20
_journal_name_full 'Journal of the American Chemical Society'
_journal_page_first 6624
_journal_page_last 6628
_journal_paper_doi 10.1021/jacs.5b02107
_journal_volume 137
_journal_year 2015
_chemical_absolute_configuration ad
_chemical_formula_moiety 'C27 H39 N O4 Si'
_chemical_formula_sum 'C27 H39 N O4 Si'
_chemical_formula_weight 469.68
_space_group_crystal_system monoclinic
_space_group_IT_number 4
_space_group_name_Hall 'P 2yb'
_space_group_name_H-M_alt 'P 1 21 1'
_symmetry_space_group_name_Hall 'P 2yb'
_symmetry_space_group_name_H-M 'P 1 21 1'
_atom_sites_solution_hydrogens geom
_atom_sites_solution_primary direct
_audit_creation_date 2015-01-16
_audit_creation_method
;
Olex2 1.2-alpha
(compiled 2015.01.16 svn.r3137 for OlexSys, GUI svn.r4992)
;
_cell_angle_alpha 90
_cell_angle_beta 105.3750(10)
_cell_angle_gamma 90
_cell_formula_units_Z 4
_cell_length_a 13.4286(9)
_cell_length_b 9.6835(6)
_cell_length_c 21.6664(14)
_cell_measurement_reflns_used 9735
_cell_measurement_temperature 173(2)
_cell_measurement_theta_max 25.337
_cell_measurement_theta_min 2.318
_cell_volume 2716.6(3)
_computing_cell_refinement 'SAINT v8.34A (Bruker, 2013)'
_computing_data_collection 'COSMO (BRUKER, V1.61, 2009)'
_computing_data_reduction 'SAINT v8.34A (Bruker, 2013)'
_computing_molecular_graphics 'Olex2 (Dolomanov et al., 2009)'
_computing_publication_material 'Olex2 (Dolomanov et al., 2009)'
_computing_structure_refinement 'XL (Sheldrick, 2008)'
_computing_structure_solution 'ShelXS (Sheldrick, 2008)'
_diffrn_ambient_temperature 173(2)
_diffrn_detector_area_resol_mean 836.6
_diffrn_measured_fraction_theta_full 1.000
_diffrn_measured_fraction_theta_max 0.998
_diffrn_measurement_device_type 'Bruker APEX-II CCD'
_diffrn_measurement_method \w
_diffrn_radiation_monochromator graphite
_diffrn_radiation_type MoK\a
_diffrn_radiation_wavelength 0.71073
_diffrn_reflns_av_R_equivalents 0.0361
_diffrn_reflns_av_unetI/netI 0.0305
_diffrn_reflns_laue_measured_fraction_full 1.000
_diffrn_reflns_laue_measured_fraction_max 0.998
_diffrn_reflns_limit_h_max 16
_diffrn_reflns_limit_h_min -16
_diffrn_reflns_limit_k_max 11
_diffrn_reflns_limit_k_min -11
_diffrn_reflns_limit_l_max 26
_diffrn_reflns_limit_l_min -26
_diffrn_reflns_number 45415
_diffrn_reflns_point_group_measured_fraction_full 1.000
_diffrn_reflns_point_group_measured_fraction_max 0.998
_diffrn_reflns_theta_full 25.242
_diffrn_reflns_theta_max 25.375
_diffrn_reflns_theta_min 1.573
_diffrn_source 'sealed tube'
_diffrn_standards_number 0
_exptl_absorpt_coefficient_mu 0.117
_exptl_absorpt_correction_T_max 0.7452
_exptl_absorpt_correction_T_min 0.6961
_exptl_absorpt_correction_type multi-scan
_exptl_absorpt_process_details
'SADABS-2014/5 (Bruker,2014/5) was used for absorption correction. wR2(int) was 0.0753 before and 0.0498 after correction. The Ratio of minimum to maximum transmission is 0.9341. The \l/2 correction factor is 0.00150.'
_exptl_crystal_colour colourless
_exptl_crystal_colour_primary colourless
_exptl_crystal_density_diffrn 1.148
_exptl_crystal_description chunk
_exptl_crystal_F_000 1016
_exptl_crystal_recrystallization_method 'used as received'
_exptl_crystal_size_max 0.307
_exptl_crystal_size_mid 0.218
_exptl_crystal_size_min 0.142
_refine_diff_density_max 0.215
_refine_diff_density_min -0.167
_refine_diff_density_rms 0.033
_refine_ls_abs_structure_details
;
 Flack x determined using 3556 quotients [(I+)-(I-)]/[(I+)+(I-)]
 (Parsons, Flack and Wagner, Acta Cryst. B69 (2013) 249-259).
;
_refine_ls_abs_structure_Flack -0.05(4)
_refine_ls_extinction_method none
_refine_ls_goodness_of_fit_ref 1.023
_refine_ls_hydrogen_treatment constr
_refine_ls_matrix_type full
_refine_ls_number_parameters 607
_refine_ls_number_reflns 9961
_refine_ls_number_restraints 1
_refine_ls_restrained_S_all 1.023
_refine_ls_R_factor_all 0.0504
_refine_ls_R_factor_gt 0.0393
_refine_ls_shift/su_max 0.000
_refine_ls_shift/su_mean 0.000
_refine_ls_structure_factor_coef Fsqd
_refine_ls_weighting_details 'w=1/[\s^2^(Fo^2^)+(0.0498P)^2^+0.3639P] where P=(Fo^2^+2Fc^2^)/3'
_refine_ls_weighting_scheme calc
_refine_ls_wR_factor_gt 0.0910
_refine_ls_wR_factor_ref 0.0979
_reflns_Friedel_coverage 0.879
_reflns_friedel_fraction_full 1.000
_reflns_friedel_fraction_max 0.998
_reflns_number_gt 8457
_reflns_number_total 9961
_reflns_threshold_expression 'I > 2\s(I)'
_cod_data_source_file ja5b02107_si_001.cif
_cod_data_source_block gcm115a
_cod_depositor_comments 'Adding full bibliography for 4123592.cif.'
_cod_database_code 4123592
_shelxl_version_number 2014/6
_shelx_space_group_comment
;
The symmetry employed for this shelxl refinement is uniquely defined
by the following loop, which should always be used as a source of
symmetry information in preference to the above space-group names.
They are only intended as comments.
;
_shelx_estimated_absorpt_t_max 0.984
_shelx_estimated_absorpt_t_min 0.965
_olex2_refinement_description
;
1. Fixed Uiso
 At 1.2 times of:
  All C(H) groups, All C(H,H) groups
 At 1.5 times of:
  All C(H,H,H) groups
2.a Ternary CH refined with riding coordinates:
 C12(H12), C21(H21), C26(H26), C27(H27), C28(H28), C29(H29), C32(H32),
 C37(H37), C38(H38), C51(H51), C55(H55), C56(H56)
2.b Secondary CH2 refined with riding coordinates:
 C34(H34A,H34B), C35(H35A,H35B), C40(H40A,H40B), C43(H43A,H43B), C44(H44A,
 H44B), C45(H45A,H45B), C46(H46A,H46B), C48(H48A,H48B), C54(H54A,H54B),
 C57(H57A,H57B)
2.c Aromatic/amide H refined with riding coordinates:
 C13(H13), C16(H16), C18(H18), C20(H20), C30(H30), C31(H31), C33(H33),
 C39(H39), C42(H42), C53(H53)
2.d Idealised Me refined as rotating group:
 C49(H49A,H49B,H49C), C50(H50A,H50B,H50C), C52(H52A,H52B,H52C), C58(H58A,H58B,
 H58C), C59(H59A,H59B,H59C), C61(H61A,H61B,H61C), C62(H62A,H62B,H62C), C63(H63A,
 H63B,H63C), C64(H64A,H64B,H64C), C65(H65A,H65B,H65C), C70(H70A,H70B,H70C),
 C71(H71A,H71B,H71C)
;
_contact_crystallographer_email staples@chemistry.msu.com
_contact_crystallographer_name 'Richard Staples'
_olex2_diffrn_ambient_temperature_device 'Oxford Cryosystems'
_olex2_exptl_crystal_mounting_method 'The crystal was mounted on a nylon loop with paratone oil'
_olex2_submission_special_instructions 'No special instructions were received'

loop_
_space_group_symop_operation_xyz
'x, y, z'
'-x, y+1/2, -z'

loop_
_atom_site_label
_atom_site_type_symbol
_atom_site_fract_x
_atom_site_fract_y
_atom_site_fract_z
_atom_site_U_iso_or_equiv
_atom_site_adp_type
_atom_site_occupancy
_atom_site_site_symmetry_order
_atom_site_calc_flag
_atom_site_refinement_flags_posn
Si2 Si 0.39782(8) -0.33303(10) 0.10137(4) 0.0523(3) Uani 1 1 d .
Si1 Si 0.92513(8) -0.00549(9) 0.13397(4) 0.0490(2) Uani 1 1 d .
O5 O 0.43169(16) 0.1051(2) 0.37126(9) 0.0400(5) Uani 1 1 d .
O4 O 0.8339(2) 0.6670(3) 0.65966(11) 0.0665(7) Uani 1 1 d .
C6 C 0.40669(19) 0.1744(3) 0.47009(13) 0.0334(6) Uani 1 1 d .
C7 C 0.9244(2) 0.6654(3) 0.38568(14) 0.0370(6) Uani 1 1 d .
O6 O 0.44510(18) 0.3307(2) 0.39572(10) 0.0505(6) Uani 1 1 d .
N1 N 0.8402(2) 0.5672(3) 0.62647(12) 0.0439(6) Uani 1 1 d .
N2 N 0.3454(2) 0.0862(3) 0.64692(13) 0.0493(7) Uani 1 1 d .
O3 O 0.8216(2) 0.4491(3) 0.63925(12) 0.0613(7) Uani 1 1 d .
C12 C 0.5598(2) 0.0671(3) 0.31172(13) 0.0346(6) Uani 1 1 d .
H12 H 0.5528 -0.0352 0.3152 0.042 Uiso 1 1 calc R
C13 C 0.9062(2) 0.5030(3) 0.47277(14) 0.0381(7) Uani 1 1 d .
H13 H 0.9195 0.4273 0.4482 0.046 Uiso 1 1 calc R
O2 O 0.93151(19) 0.7807(2) 0.36610(11) 0.0555(6) Uani 1 1 d .
C15 C 0.4293(2) 0.2130(3) 0.40895(14) 0.0345(6) Uani 1 1 d .
C16 C 0.3850(2) 0.2511(3) 0.57115(14) 0.0409(7) Uani 1 1 d .
H16 H 0.3839 0.3228 0.6009 0.049 Uiso 1 1 calc R
C17 C 0.8674(2) 0.5918(3) 0.56593(14) 0.0370(7) Uani 1 1 d .
C18 C 0.8906(2) 0.7473(3) 0.48652(14) 0.0390(7) Uani 1 1 d .
H18 H 0.8928 0.8387 0.4711 0.047 Uiso 1 1 calc R
O8 O 0.3441(3) 0.1811(3) 0.68302(12) 0.0808(9) Uani 1 1 d .
C20 C 0.3892(2) 0.0391(3) 0.48546(14) 0.0363(7) Uani 1 1 d .
H20 H 0.3910 -0.0332 0.4561 0.044 Uiso 1 1 calc R
C21 C 0.9498(2) 0.5577(3) 0.29066(13) 0.0362(6) Uani 1 1 d .
H21 H 0.9434 0.6558 0.2757 0.043 Uiso 1 1 calc R
O7 O 0.3264(2) -0.0315(3) 0.65821(13) 0.0772(8) Uani 1 1 d .
C23 C 0.4978(2) 0.0537(3) 0.18813(14) 0.0389(7) Uani 1 1 d .
C24 C 0.3672(2) 0.1159(3) 0.58524(14) 0.0380(7) Uani 1 1 d .
C25 C 0.9070(2) 0.6365(3) 0.45002(13) 0.0349(6) Uani 1 1 d .
C26 C 1.0575(2) 0.5055(3) 0.29477(13) 0.0359(6) Uani 1 1 d .
H26 H 1.0637 0.4100 0.3130 0.043 Uiso 1 1 calc R
C27 C 0.7520(2) 0.0620(3) 0.37022(15) 0.0454(8) Uani 1 1 d .
H27 H 0.7514 -0.0407 0.3748 0.054 Uiso 1 1 calc R
C28 C 0.4568(2) 0.1328(3) 0.31058(13) 0.0377(7) Uani 1 1 d .
H28 H 0.4626 0.2349 0.3057 0.045 Uiso 1 1 calc R
C29 C 0.8812(2) 0.4712(3) 0.17893(13) 0.0368(6) Uani 1 1 d .
H29 H 0.8764 0.5694 0.1641 0.044 Uiso 1 1 calc R
C30 C 0.8861(2) 0.4799(3) 0.53139(14) 0.0402(7) Uani 1 1 d .
H30 H 0.8852 0.3887 0.5474 0.048 Uiso 1 1 calc R
C31 C 0.8709(2) 0.7258(3) 0.54514(14) 0.0399(7) Uani 1 1 d .
H31 H 0.8602 0.8015 0.5705 0.048 Uiso 1 1 calc R
C32 C 0.5844(2) 0.0986(3) 0.24785(14) 0.0394(7) Uani 1 1 d .
H32 H 0.5899 0.2013 0.2454 0.047 Uiso 1 1 calc R
C33 C 0.4042(2) 0.2800(3) 0.51310(14) 0.0401(7) Uani 1 1 d .
H33 H 0.4159 0.3726 0.5024 0.048 Uiso 1 1 calc R
C34 C 0.6450(2) 0.1161(3) 0.36886(15) 0.0414(7) Uani 1 1 d .
H34A H 0.6279 0.0868 0.4086 0.050 Uiso 1 1 calc R
H34B H 0.6467 0.2183 0.3686 0.050 Uiso 1 1 calc R
C35 C 0.8680(2) 0.4718(3) 0.24665(13) 0.0376(7) Uani 1 1 d .
H35A H 0.7990 0.5091 0.2459 0.045 Uiso 1 1 calc R
H35B H 0.8719 0.3759 0.2630 0.045 Uiso 1 1 calc R
C36 C 0.9892(2) 0.4178(3) 0.17717(13) 0.0358(6) Uani 1 1 d .
C37 C 1.0750(2) 0.4975(3) 0.22756(13) 0.0363(6) Uani 1 1 d .
H37 H 1.0733 0.5947 0.2118 0.044 Uiso 1 1 calc R
C38 C 0.3925(2) 0.1142(3) 0.19245(13) 0.0398(7) Uani 1 1 d .
H38 H 0.3979 0.2169 0.1902 0.048 Uiso 1 1 calc R
C39 C 0.3690(2) 0.0092(3) 0.54350(14) 0.0397(7) Uani 1 1 d .
H39 H 0.3566 -0.0831 0.5543 0.048 Uiso 1 1 calc R
C40 C 1.2667(2) 0.5354(4) 0.27954(18) 0.0558(9) Uani 1 1 d .
H40A H 1.3361 0.4962 0.2834 0.067 Uiso 1 1 calc R
H40B H 1.2648 0.6290 0.2608 0.067 Uiso 1 1 calc R
C41 C 0.9038(2) 0.1805(3) 0.14982(14) 0.0398(7) Uani 1 1 d .
C42 C 0.8139(2) 0.2437(3) 0.12619(14) 0.0422(7) Uani 1 1 d .
H42 H 0.7589 0.1884 0.1019 0.051 Uiso 1 1 calc R
C43 C 0.9955(2) 0.2606(3) 0.18977(14) 0.0396(7) Uani 1 1 d .
H43A H 1.0593 0.2246 0.1809 0.047 Uiso 1 1 calc R
H43B H 1.0008 0.2442 0.2356 0.047 Uiso 1 1 calc R
C44 C 0.6916(2) 0.0408(4) 0.24999(16) 0.0492(8) Uani 1 1 d .
H44A H 0.6897 -0.0612 0.2526 0.059 Uiso 1 1 calc R
H44B H 0.7093 0.0654 0.2098 0.059 Uiso 1 1 calc R
C45 C 0.4891(2) -0.1042(3) 0.18235(14) 0.0410(7) Uani 1 1 d .
H45A H 0.5506 -0.1399 0.1704 0.049 Uiso 1 1 calc R
H45B H 0.4902 -0.1429 0.2248 0.049 Uiso 1 1 calc R
C46 C 0.3707(2) 0.0803(3) 0.25665(13) 0.0404(7) Uani 1 1 d .
H46A H 0.3048 0.1236 0.2586 0.048 Uiso 1 1 calc R
H46B H 0.3639 -0.0209 0.2607 0.048 Uiso 1 1 calc R
C47 C 0.3930(2) -0.1558(3) 0.13388(14) 0.0423(7) Uani 1 1 d .
C48 C 0.7749(2) 0.0956(4) 0.30651(17) 0.0556(9) Uani 1 1 d .
H48A H 0.7802 0.1970 0.3024 0.067 Uiso 1 1 calc R
H48B H 0.8422 0.0547 0.3059 0.067 Uiso 1 1 calc R
C49 C 0.5229(3) 0.1096(4) 0.12772(15) 0.0517(8) Uani 1 1 d .
H49A H 0.5234 0.2108 0.1288 0.078 Uiso 1 1 calc GR
H49B H 0.4705 0.0777 0.0898 0.078 Uiso 1 1 calc GR
H49C H 0.5910 0.0760 0.1260 0.078 Uiso 1 1 calc GR
C50 C 1.0053(3) 0.4436(4) 0.11061(15) 0.0482(8) Uani 1 1 d .
H50A H 0.9555 0.3887 0.0788 0.072 Uiso 1 1 calc GR
H50B H 1.0756 0.4167 0.1106 0.072 Uiso 1 1 calc GR
H50C H 0.9950 0.5419 0.1000 0.072 Uiso 1 1 calc GR
C51 C 1.2493(2) 0.5467(4) 0.34532(18) 0.0524(9) Uani 1 1 d .
H51 H 1.2570 0.4525 0.3649 0.063 Uiso 1 1 calc R
C52 C 0.8329(3) 0.1199(4) 0.42692(19) 0.0642(10) Uani 1 1 d .
H52A H 0.8337 0.2209 0.4239 0.096 Uiso 1 1 calc GR
H52B H 0.9010 0.0835 0.4268 0.096 Uiso 1 1 calc GR
H52C H 0.8164 0.0929 0.4667 0.096 Uiso 1 1 calc GR
C53 C 0.3104(2) -0.0747(3) 0.11494(14) 0.0459(8) Uani 1 1 d .
H53 H 0.2525 -0.1121 0.0843 0.055 Uiso 1 1 calc R
C54 C 1.1855(2) 0.4445(3) 0.23435(16) 0.0473(8) Uani 1 1 d .
H54A H 1.1915 0.3488 0.2510 0.057 Uiso 1 1 calc R
H54B H 1.1992 0.4428 0.1916 0.057 Uiso 1 1 calc R
C55 C 0.7901(2) 0.3928(3) 0.13379(14) 0.0438(7) Uani 1 1 d .
H55 H 0.7331 0.3937 0.1556 0.053 Uiso 1 1 calc R
C56 C 0.2998(2) 0.0699(4) 0.13718(15) 0.0475(8) Uani 1 1 d .
H56 H 0.2397 0.0670 0.1562 0.057 Uiso 1 1 calc R
C57 C 1.1394(2) 0.5961(3) 0.33932(16) 0.0473(8) Uani 1 1 d .
H57A H 1.1322 0.6920 0.3229 0.057 Uiso 1 1 calc R
H57B H 1.1269 0.5970 0.3823 0.057 Uiso 1 1 calc R
C58 C 0.4618(4) -0.4530(4) 0.1678(2) 0.0783(13) Uani 1 1 d .
H58A H 0.5345 -0.4271 0.1845 0.117 Uiso 1 1 calc GR
H58B H 0.4572 -0.5479 0.1516 0.117 Uiso 1 1 calc GR
H58C H 0.4270 -0.4469 0.2022 0.117 Uiso 1 1 calc GR
C59 C 0.9945(3) -0.0165(4) 0.07016(18) 0.0674(10) Uani 1 1 d .
H59A H 0.9498 0.0185 0.0298 0.101 Uiso 1 1 calc GR
H59B H 1.0125 -0.1129 0.0646 0.101 Uiso 1 1 calc GR
H59C H 1.0576 0.0392 0.0824 0.101 Uiso 1 1 calc GR
C61 C 1.3282(3) 0.6420(5) 0.3893(2) 0.0757(12) Uani 1 1 d .
H61A H 1.3980 0.6067 0.3934 0.114 Uiso 1 1 calc GR
H61B H 1.3149 0.6452 0.4316 0.114 Uiso 1 1 calc GR
H61C H 1.3221 0.7352 0.3710 0.114 Uiso 1 1 calc GR
C62 C 1.0082(4) -0.0833(4) 0.2087(2) 0.0907(15) Uani 1 1 d .
H62A H 1.0733 -0.0319 0.2220 0.136 Uiso 1 1 calc GR
H62B H 1.0227 -0.1798 0.2007 0.136 Uiso 1 1 calc GR
H62C H 0.9723 -0.0789 0.2425 0.136 Uiso 1 1 calc GR
C63 C 0.8015(3) -0.1030(4) 0.1071(2) 0.0742(12) Uani 1 1 d .
H63A H 0.7712 -0.1146 0.1433 0.111 Uiso 1 1 calc GR
H63B H 0.8149 -0.1939 0.0912 0.111 Uiso 1 1 calc GR
H63C H 0.7534 -0.0517 0.0729 0.111 Uiso 1 1 calc GR
C64 C 0.4770(4) -0.3286(5) 0.04232(19) 0.0810(13) Uani 1 1 d .
H64A H 0.4435 -0.2685 0.0064 0.121 Uiso 1 1 calc GR
H64B H 0.4830 -0.4221 0.0265 0.121 Uiso 1 1 calc GR
H64C H 0.5460 -0.2927 0.0631 0.121 Uiso 1 1 calc GR
C65 C 0.2649(4) -0.3939(5) 0.0614(2) 0.0835(13) Uani 1 1 d .
H65A H 0.2223 -0.3894 0.0917 0.125 Uiso 1 1 calc GR
H65B H 0.2678 -0.4894 0.0471 0.125 Uiso 1 1 calc GR
H65C H 0.2348 -0.3348 0.0245 0.125 Uiso 1 1 calc GR
C70 C 0.2687(3) 0.1721(4) 0.08137(16) 0.0611(9) Uani 1 1 d .
H70A H 0.2589 0.2639 0.0979 0.092 Uiso 1 1 calc GR
H70B H 0.2041 0.1415 0.0516 0.092 Uiso 1 1 calc GR
H70C H 0.3232 0.1762 0.0590 0.092 Uiso 1 1 calc GR
O1 O 0.93281(16) 0.5494(2) 0.35478(9) 0.0405(5) Uani 1 1 d .
C71 C 0.7460(3) 0.4625(4) 0.06861(17) 0.0662(11) Uani 1 1 d .
H71A H 0.7279 0.5584 0.0752 0.099 Uiso 1 1 calc GR
H71B H 0.6841 0.4128 0.0448 0.099 Uiso 1 1 calc GR
H71C H 0.7979 0.4608 0.0442 0.099 Uiso 1 1 calc GR

loop_
_atom_site_aniso_label
_atom_site_aniso_U_11
_atom_site_aniso_U_22
_atom_site_aniso_U_33
_atom_site_aniso_U_23
_atom_site_aniso_U_13
_atom_site_aniso_U_12
Si2 0.0750(7) 0.0401(5) 0.0416(5) -0.0031(4) 0.0151(4) 0.0005(5)
Si1 0.0702(6) 0.0308(5) 0.0460(5) -0.0033(4) 0.0153(4) 0.0019(4)
O5 0.0506(12) 0.0341(11) 0.0394(11) -0.0037(9) 0.0192(9) 0.0004(9)
O4 0.0959(19) 0.0566(16) 0.0582(15) -0.0222(14) 0.0399(14) -0.0196(15)
C6 0.0261(13) 0.0361(16) 0.0377(15) -0.0054(13) 0.0078(11) 0.0035(12)
C7 0.0337(15) 0.0329(16) 0.0434(16) -0.0073(14) 0.0085(12) 0.0015(13)
O6 0.0707(15) 0.0335(12) 0.0539(13) -0.0039(10) 0.0279(12) -0.0020(11)
N1 0.0462(15) 0.0446(16) 0.0410(15) -0.0064(13) 0.0116(12) -0.0052(12)
N2 0.0536(16) 0.0527(19) 0.0445(16) -0.0002(14) 0.0181(13) 0.0082(14)
O3 0.0855(18) 0.0465(15) 0.0578(15) 0.0055(11) 0.0292(13) -0.0023(13)
C12 0.0384(15) 0.0281(15) 0.0391(15) 0.0017(12) 0.0133(12) -0.0020(12)
C13 0.0380(15) 0.0357(16) 0.0403(15) -0.0061(14) 0.0100(12) 0.0024(13)
O2 0.0828(17) 0.0349(13) 0.0561(14) -0.0011(11) 0.0313(13) 0.0044(12)
C15 0.0261(14) 0.0349(17) 0.0417(16) -0.0058(13) 0.0077(12) 0.0019(11)
C16 0.0425(17) 0.0410(18) 0.0400(17) -0.0107(14) 0.0125(13) 0.0026(14)
C17 0.0320(15) 0.0403(18) 0.0368(15) -0.0065(13) 0.0059(12) -0.0033(13)
C18 0.0429(17) 0.0297(16) 0.0437(17) -0.0016(13) 0.0102(13) -0.0007(13)
O8 0.140(3) 0.0607(17) 0.0539(15) -0.0129(14) 0.0476(17) 0.0002(17)
C20 0.0353(15) 0.0348(16) 0.0389(16) -0.0078(12) 0.0102(12) 0.0033(12)
C21 0.0417(16) 0.0323(15) 0.0366(16) 0.0005(12) 0.0135(13) 0.0024(13)
O7 0.125(2) 0.0530(17) 0.0712(17) 0.0043(14) 0.0561(17) -0.0020(16)
C23 0.0440(17) 0.0375(17) 0.0395(16) 0.0035(13) 0.0183(13) 0.0039(13)
C24 0.0326(15) 0.0465(18) 0.0350(15) -0.0020(13) 0.0090(12) 0.0046(13)
C25 0.0296(14) 0.0353(16) 0.0382(15) -0.0051(13) 0.0062(12) 0.0009(12)
C26 0.0384(15) 0.0266(14) 0.0417(15) -0.0006(13) 0.0090(12) 0.0017(12)
C27 0.0428(17) 0.0344(16) 0.056(2) 0.0022(15) 0.0081(15) -0.0065(14)
C28 0.0501(17) 0.0328(16) 0.0340(15) 0.0002(12) 0.0181(13) 0.0034(13)
C29 0.0426(16) 0.0277(15) 0.0396(15) 0.0007(12) 0.0098(12) 0.0047(12)
C30 0.0420(16) 0.0321(16) 0.0451(17) -0.0013(14) 0.0094(13) -0.0001(13)
C31 0.0395(17) 0.0363(17) 0.0434(17) -0.0100(13) 0.0102(13) 0.0001(13)
C32 0.0434(17) 0.0339(16) 0.0447(17) 0.0040(13) 0.0183(13) -0.0012(13)
C33 0.0408(17) 0.0345(16) 0.0456(17) -0.0082(14) 0.0125(14) -0.0023(13)
C34 0.0458(17) 0.0297(15) 0.0489(17) -0.0023(13) 0.0131(14) -0.0043(13)
C35 0.0362(15) 0.0363(17) 0.0414(16) -0.0035(13) 0.0123(12) 0.0013(13)
C36 0.0407(16) 0.0288(15) 0.0395(16) 0.0043(12) 0.0132(13) 0.0028(12)
C37 0.0385(15) 0.0274(14) 0.0456(16) 0.0059(13) 0.0155(13) 0.0018(13)
C38 0.0482(17) 0.0358(16) 0.0368(15) 0.0047(13) 0.0138(13) 0.0079(13)
C39 0.0385(16) 0.0373(17) 0.0427(16) -0.0019(14) 0.0097(13) 0.0017(13)
C40 0.0351(17) 0.049(2) 0.083(3) 0.0047(18) 0.0150(17) -0.0008(15)
C41 0.0523(18) 0.0325(16) 0.0377(15) 0.0001(13) 0.0176(14) -0.0014(14)
C42 0.0493(18) 0.0398(17) 0.0378(16) -0.0040(13) 0.0122(14) -0.0071(15)
C43 0.0474(17) 0.0310(16) 0.0413(17) -0.0014(13) 0.0134(14) 0.0041(13)
C44 0.0450(18) 0.055(2) 0.0548(19) 0.0044(16) 0.0263(15) -0.0020(15)
C45 0.0441(17) 0.0409(17) 0.0396(16) -0.0008(14) 0.0140(14) 0.0080(14)
C46 0.0402(16) 0.0437(17) 0.0401(16) -0.0009(13) 0.0154(13) 0.0088(13)
C47 0.0506(18) 0.0434(18) 0.0360(16) 0.0035(13) 0.0169(14) 0.0020(15)
C48 0.0428(18) 0.051(2) 0.076(2) 0.0106(18) 0.0208(17) -0.0045(16)
C49 0.061(2) 0.054(2) 0.0454(18) 0.0090(16) 0.0231(16) 0.0034(17)
C50 0.059(2) 0.0453(19) 0.0453(18) 0.0028(14) 0.0231(15) -0.0018(16)
C51 0.0403(18) 0.0417(19) 0.070(2) -0.0029(16) 0.0060(16) 0.0009(14)
C52 0.053(2) 0.049(2) 0.081(3) -0.0034(19) -0.0002(19) -0.0070(17)
C53 0.0483(18) 0.052(2) 0.0371(16) 0.0007(14) 0.0113(14) -0.0009(16)
C54 0.0437(18) 0.0454(18) 0.058(2) 0.0014(15) 0.0222(15) 0.0047(14)
C55 0.0422(17) 0.0417(18) 0.0451(17) -0.0067(14) 0.0070(14) 0.0046(14)
C56 0.0474(18) 0.054(2) 0.0425(18) 0.0012(15) 0.0141(14) 0.0110(16)
C57 0.0410(17) 0.0402(18) 0.0565(19) -0.0056(15) 0.0055(14) 0.0005(14)
C58 0.118(4) 0.050(2) 0.063(3) 0.0052(19) 0.016(2) 0.010(2)
C59 0.070(2) 0.070(3) 0.064(2) -0.015(2) 0.0203(19) 0.010(2)
C61 0.045(2) 0.066(3) 0.103(3) -0.021(2) -0.004(2) -0.0005(19)
C62 0.145(4) 0.039(2) 0.074(3) 0.010(2) 0.003(3) 0.016(2)
C63 0.095(3) 0.043(2) 0.093(3) -0.018(2) 0.040(3) -0.017(2)
C64 0.111(3) 0.079(3) 0.060(2) -0.006(2) 0.036(2) 0.025(3)
C65 0.103(3) 0.062(3) 0.075(3) -0.007(2) 0.005(2) -0.022(2)
C70 0.073(2) 0.059(2) 0.0465(19) 0.0010(18) 0.0080(17) 0.018(2)
O1 0.0515(12) 0.0330(11) 0.0402(11) -0.0060(9) 0.0176(9) -0.0016(9)
C71 0.076(2) 0.048(2) 0.057(2) -0.0042(17) -0.0143(19) 0.0106(19)

loop_
_atom_type_symbol
_atom_type_description
_atom_type_scat_dispersion_real
_atom_type_scat_dispersion_imag
_atom_type_scat_source
C C 0.0033 0.0016 'International Tables Vol C Tables 4.2.6.8 and 6.1.1.4'
H H 0.0000 0.0000 'International Tables Vol C Tables 4.2.6.8 and 6.1.1.4'
N N 0.0061 0.0033 'International Tables Vol C Tables 4.2.6.8 and 6.1.1.4'
O O 0.0106 0.0060 'International Tables Vol C Tables 4.2.6.8 and 6.1.1.4'
Si Si 0.0817 0.0704 'International Tables Vol C Tables 4.2.6.8 and 6.1.1.4'

loop_
_geom_angle_atom_site_label_1
_geom_angle_atom_site_label_2
_geom_angle_atom_site_label_3
_geom_angle
C47 Si2 C58 109.62(17)
C47 Si2 C64 108.70(18)
C64 Si2 C58 108.2(2)
C65 Si2 C47 110.02(19)
C65 Si2 C58 110.4(2)
C65 Si2 C64 109.8(2)
C59 Si1 C41 108.80(17)
C59 Si1 C62 108.6(2)
C59 Si1 C63 108.59(18)
C62 Si1 C41 108.38(17)
C62 Si1 C63 110.2(2)
C63 Si1 C41 112.21(17)
C15 O5 C28 117.0(2)
C20 C6 C15 122.7(2)
C20 C6 C33 119.9(3)
C33 C6 C15 117.4(3)
O2 C7 C25 123.1(3)
O2 C7 O1 125.4(3)
O1 C7 C25 111.5(3)
O4 N1 C17 118.0(3)
O3 N1 O4 124.0(3)
O3 N1 C17 118.0(3)
O8 N2 C24 118.7(3)
O7 N2 O8 123.1(3)
O7 N2 C24 118.2(3)
C28 C12 H12 108.2
C28 C12 C32 108.4(2)
C28 C12 C34 111.6(2)
C32 C12 H12 108.2
C34 C12 H12 108.2
C34 C12 C32 112.1(2)
C25 C13 H13 120.0
C25 C13 C30 119.9(3)
C30 C13 H13 120.0
O5 C15 C6 113.2(2)
O6 C15 O5 124.1(3)
O6 C15 C6 122.7(3)
C24 C16 H16 120.7
C33 C16 H16 120.7
C33 C16 C24 118.7(3)
C30 C17 N1 118.7(3)
C30 C17 C31 122.4(3)
C31 C17 N1 118.8(3)
C25 C18 H18 119.7
C31 C18 H18 119.7
C31 C18 C25 120.5(3)
C6 C20 H20 120.0
C39 C20 C6 120.1(3)
C39 C20 H20 120.0
C26 C21 H21 109.6
C35 C21 H21 109.6
C35 C21 C26 112.3(2)
O1 C21 H21 109.6
O1 C21 C26 108.2(2)
O1 C21 C35 107.5(2)
C32 C23 C38 109.6(2)
C45 C23 C32 111.7(2)
C45 C23 C38 109.2(2)
C49 C23 C32 109.1(2)
C49 C23 C38 109.1(2)
C49 C23 C45 108.1(3)
C16 C24 N2 118.3(3)
C39 C24 N2 119.5(3)
C39 C24 C16 122.2(3)
C13 C25 C7 121.5(3)
C18 C25 C7 118.3(3)
C18 C25 C13 120.2(3)
C21 C26 H26 108.1
C21 C26 C37 110.2(2)
C21 C26 C57 111.2(2)
C37 C26 H26 108.1
C57 C26 H26 108.1
C57 C26 C37 111.2(2)
C34 C27 H27 108.1
C34 C27 C48 108.9(3)
C48 C27 H27 108.1
C52 C27 H27 108.1
C52 C27 C34 111.0(3)
C52 C27 C48 112.4(3)
O5 C28 C12 109.5(2)
O5 C28 H28 108.6
O5 C28 C46 108.9(2)
C12 C28 H28 108.6
C46 C28 C12 112.5(2)
C46 C28 H28 108.6
C35 C29 H29 106.9
C35 C29 C36 111.9(2)
C35 C29 C55 109.6(2)
C36 C29 H29 106.9
C55 C29 H29 106.9
C55 C29 C36 114.1(2)
C13 C30 H30 120.7
C17 C30 C13 118.6(3)
C17 C30 H30 120.7
C17 C31 C18 118.3(3)
C17 C31 H31 120.8
C18 C31 H31 120.8
C12 C32 C23 113.7(2)
C12 C32 H32 106.4
C23 C32 H32 106.4
C44 C32 C12 108.9(2)
C44 C32 C23 114.3(2)
C44 C32 H32 106.4
C6 C33 H33 119.8
C16 C33 C6 120.4(3)
C16 C33 H33 119.8
C12 C34 C27 114.3(2)
C12 C34 H34A 108.7
C12 C34 H34B 108.7
C27 C34 H34A 108.7
C27 C34 H34B 108.7
H34A C34 H34B 107.6
C21 C35 C29 111.2(2)
C21 C35 H35A 109.4
C21 C35 H35B 109.4
C29 C35 H35A 109.4
C29 C35 H35B 109.4
H35A C35 H35B 108.0
C29 C36 C37 109.8(2)
C43 C36 C29 109.4(2)
C43 C36 C37 111.5(2)
C50 C36 C29 109.5(2)
C50 C36 C37 108.4(2)
C50 C36 C43 108.2(2)
C26 C37 C36 114.7(2)
C26 C37 H37 106.3
C26 C37 C54 108.2(2)
C36 C37 H37 106.3
C54 C37 C36 114.5(2)
C54 C37 H37 106.3
C23 C38 H38 107.0
C46 C38 C23 111.7(2)
C46 C38 H38 107.0
C46 C38 C56 109.7(2)
C56 C38 C23 114.1(2)
C56 C38 H38 107.0
C20 C39 H39 120.6
C24 C39 C20 118.7(3)
C24 C39 H39 120.6
H40A C40 H40B 107.8
C51 C40 H40A 109.1
C51 C40 H40B 109.1
C51 C40 C54 112.5(3)
C54 C40 H40A 109.1
C54 C40 H40B 109.1
C42 C41 Si1 122.7(2)
C42 C41 C43 120.1(3)
C43 C41 Si1 117.2(2)
C41 C42 H42 116.5
C41 C42 C55 126.9(3)
C55 C42 H42 116.5
C36 C43 H43A 108.8
C36 C43 H43B 108.8
C41 C43 C36 113.9(2)
C41 C43 H43A 108.8
C41 C43 H43B 108.8
H43A C43 H43B 107.7
C32 C44 H44A 109.1
C32 C44 H44B 109.1
H44A C44 H44B 107.9
C48 C44 C32 112.4(3)
C48 C44 H44A 109.1
C48 C44 H44B 109.1
C23 C45 H45A 108.6
C23 C45 H45B 108.6
H45A C45 H45B 107.6
C47 C45 C23 114.6(3)
C47 C45 H45A 108.6
C47 C45 H45B 108.6
C28 C46 C38 110.0(2)
C28 C46 H46A 109.7
C28 C46 H46B 109.7
C38 C46 H46A 109.7
C38 C46 H46B 109.7
H46A C46 H46B 108.2
C45 C47 Si2 117.2(2)
C53 C47 Si2 122.5(2)
C53 C47 C45 120.3(3)
C27 C48 H48A 109.2
C27 C48 H48B 109.2
C44 C48 C27 111.9(3)
C44 C48 H48A 109.2
C44 C48 H48B 109.2
H48A C48 H48B 107.9
C23 C49 H49A 109.5
C23 C49 H49B 109.5
C23 C49 H49C 109.5
H49A C49 H49B 109.5
H49A C49 H49C 109.5
H49B C49 H49C 109.5
C36 C50 H50A 109.5
C36 C50 H50B 109.5
C36 C50 H50C 109.5
H50A C50 H50B 109.5
H50A C50 H50C 109.5
H50B C50 H50C 109.5
C40 C51 H51 108.1
C40 C51 C57 109.3(3)
C40 C51 C61 112.1(3)
C57 C51 H51 108.1
C57 C51 C61 111.0(3)
C61 C51 H51 108.1
C27 C52 H52A 109.5
C27 C52 H52B 109.5
C27 C52 H52C 109.5
H52A C52 H52B 109.5
H52A C52 H52C 109.5
H52B C52 H52C 109.5
C47 C53 H53 116.8
C47 C53 C56 126.4(3)
C56 C53 H53 116.8
C37 C54 H54A 109.2
C37 C54 H54B 109.2
C40 C54 C37 111.9(3)
C40 C54 H54A 109.2
C40 C54 H54B 109.2
H54A C54 H54B 107.9
C29 C55 H55 105.9
C42 C55 C29 112.7(2)
C42 C55 H55 105.9
C42 C55 C71 111.4(3)
C71 C55 C29 114.4(3)
C71 C55 H55 105.9
C38 C56 H56 105.2
C53 C56 C38 112.6(3)
C53 C56 H56 105.2
C53 C56 C70 112.2(3)
C70 C56 C38 115.4(3)
C70 C56 H56 105.2
C26 C57 H57A 109.0
C26 C57 H57B 109.0
C51 C57 C26 113.0(3)
C51 C57 H57A 109.0
C51 C57 H57B 109.0
H57A C57 H57B 107.8
Si2 C58 H58A 109.5
Si2 C58 H58B 109.5
Si2 C58 H58C 109.5
H58A C58 H58B 109.5
H58A C58 H58C 109.5
H58B C58 H58C 109.5
Si1 C59 H59A 109.5
Si1 C59 H59B 109.5
Si1 C59 H59C 109.5
H59A C59 H59B 109.5
H59A C59 H59C 109.5
H59B C59 H59C 109.5
C51 C61 H61A 109.5
C51 C61 H61B 109.5
C51 C61 H61C 109.5
H61A C61 H61B 109.5
H61A C61 H61C 109.5
H61B C61 H61C 109.5
Si1 C62 H62A 109.5
Si1 C62 H62B 109.5
Si1 C62 H62C 109.5
H62A C62 H62B 109.5
H62A C62 H62C 109.5
H62B C62 H62C 109.5
Si1 C63 H63A 109.5
Si1 C63 H63B 109.5
Si1 C63 H63C 109.5
H63A C63 H63B 109.5
H63A C63 H63C 109.5
H63B C63 H63C 109.5
Si2 C64 H64A 109.5
Si2 C64 H64B 109.5
Si2 C64 H64C 109.5
H64A C64 H64B 109.5
H64A C64 H64C 109.5
H64B C64 H64C 109.5
Si2 C65 H65A 109.5
Si2 C65 H65B 109.5
Si2 C65 H65C 109.5
H65A C65 H65B 109.5
H65A C65 H65C 109.5
H65B C65 H65C 109.5
C56 C70 H70A 109.5
C56 C70 H70B 109.5
C56 C70 H70C 109.5
H70A C70 H70B 109.5
H70A C70 H70C 109.5
H70B C70 H70C 109.5
C7 O1 C21 119.1(2)
C55 C71 H71A 109.5
C55 C71 H71B 109.5
C55 C71 H71C 109.5
H71A C71 H71B 109.5
H71A C71 H71C 109.5
H71B C71 H71C 109.5

loop_
_geom_bond_atom_site_label_1
_geom_bond_atom_site_label_2
_geom_bond_distance
Si2 C47 1.863(3)
Si2 C58 1.872(4)
Si2 C64 1.869(4)
Si2 C65 1.860(4)
Si1 C41 1.870(3)
Si1 C59 1.863(4)
Si1 C62 1.864(4)
Si1 C63 1.864(4)
O5 C15 1.332(3)
O5 C28 1.466(3)
O4 N1 1.221(3)
C6 C15 1.483(4)
C6 C20 1.387(4)
C6 C33 1.390(4)
C7 O2 1.207(4)
C7 C25 1.499(4)
C7 O1 1.328(3)
O6 C15 1.208(3)
N1 O3 1.218(3)
N1 C17 1.471(4)
N2 O8 1.210(4)
N2 O7 1.208(4)
N2 C24 1.471(4)
C12 H12 1.0000
C12 C28 1.517(4)
C12 C32 1.536(4)
C12 C34 1.522(4)
C13 H13 0.9500
C13 C25 1.385(4)
C13 C30 1.385(4)
C16 H16 0.9500
C16 C24 1.379(4)
C16 C33 1.378(4)
C17 C30 1.378(4)
C17 C31 1.378(4)
C18 H18 0.9500
C18 C25 1.385(4)
C18 C31 1.380(4)
C20 H20 0.9500
C20 C39 1.386(4)
C21 H21 1.0000
C21 C26 1.512(4)
C21 C35 1.500(4)
C21 O1 1.468(3)
C23 C32 1.554(4)
C23 C38 1.557(4)
C23 C45 1.536(4)
C23 C49 1.534(4)
C24 C39 1.378(4)
C26 H26 1.0000
C26 C37 1.537(4)
C26 C57 1.533(4)
C27 H27 1.0000
C27 C34 1.523(4)
C27 C48 1.526(5)
C27 C52 1.515(5)
C28 H28 1.0000
C28 C46 1.498(4)
C29 H29 1.0000
C29 C35 1.524(4)
C29 C36 1.550(4)
C29 C55 1.548(4)
C30 H30 0.9500
C31 H31 0.9500
C32 H32 1.0000
C32 C44 1.534(4)
C33 H33 0.9500
C34 H34A 0.9900
C34 H34B 0.9900
C35 H35A 0.9900
C35 H35B 0.9900
C36 C37 1.564(4)
C36 C43 1.545(4)
C36 C50 1.534(4)
C37 H37 1.0000
C37 C54 1.540(4)
C38 H38 1.0000
C38 C46 1.531(4)
C38 C56 1.541(4)
C39 H39 0.9500
C40 H40A 0.9900
C40 H40B 0.9900
C40 C51 1.508(5)
C40 C54 1.535(5)
C41 C42 1.329(4)
C41 C43 1.517(4)
C42 H42 0.9500
C42 C55 1.497(4)
C43 H43A 0.9900
C43 H43B 0.9900
C44 H44A 0.9900
C44 H44B 0.9900
C44 C48 1.519(5)
C45 H45A 0.9900
C45 H45B 0.9900
C45 C47 1.517(4)
C46 H46A 0.9900
C46 H46B 0.9900
C47 C53 1.332(4)
C48 H48A 0.9900
C48 H48B 0.9900
C49 H49A 0.9800
C49 H49B 0.9800
C49 H49C 0.9800
C50 H50A 0.9800
C50 H50B 0.9800
C50 H50C 0.9800
C51 H51 1.0000
C51 C57 1.524(4)
C51 C61 1.531(5)
C52 H52A 0.9800
C52 H52B 0.9800
C52 H52C 0.9800
C53 H53 0.9500
C53 C56 1.499(5)
C54 H54A 0.9900
C54 H54B 0.9900
C55 H55 1.0000
C55 C71 1.535(5)
C56 H56 1.0000
C56 C70 1.532(5)
C57 H57A 0.9900
C57 H57B 0.9900
C58 H58A 0.9800
C58 H58B 0.9800
C58 H58C 0.9800
C59 H59A 0.9800
C59 H59B 0.9800
C59 H59C 0.9800
C61 H61A 0.9800
C61 H61B 0.9800
C61 H61C 0.9800
C62 H62A 0.9800
C62 H62B 0.9800
C62 H62C 0.9800
C63 H63A 0.9800
C63 H63B 0.9800
C63 H63C 0.9800
C64 H64A 0.9800
C64 H64B 0.9800
C64 H64C 0.9800
C65 H65A 0.9800
C65 H65B 0.9800
C65 H65C 0.9800
C70 H70A 0.9800
C70 H70B 0.9800
C70 H70C 0.9800
C71 H71A 0.9800
C71 H71B 0.9800
C71 H71C 0.9800

loop_
_geom_torsion_atom_site_label_1
_geom_torsion_atom_site_label_2
_geom_torsion_atom_site_label_3
_geom_torsion_atom_site_label_4
_geom_torsion
Si2 C47 C53 C56 -178.7(2)
Si1 C41 C42 C55 -177.4(2)
Si1 C41 C43 C36 154.7(2)
O5 C28 C46 C38 177.3(2)
O4 N1 C17 C30 172.9(3)
O4 N1 C17 C31 -8.5(4)
C6 C20 C39 C24 -0.3(4)
N1 C17 C30 C13 176.6(2)
N1 C17 C31 C18 -176.3(2)
N2 C24 C39 C20 179.7(2)
O3 N1 C17 C30 -9.9(4)
O3 N1 C17 C31 168.7(3)
C12 C28 C46 C38 -61.1(3)
C12 C32 C44 C48 -55.7(3)
O2 C7 C25 C13 -175.5(3)
O2 C7 C25 C18 5.1(4)
O2 C7 O1 C21 -1.6(4)
C15 O5 C28 C12 113.7(3)
C15 O5 C28 C46 -122.9(3)
C15 C6 C20 C39 179.6(2)
C15 C6 C33 C16 -179.2(2)
C16 C24 C39 C20 0.0(4)
O8 N2 C24 C16 -0.2(4)
O8 N2 C24 C39 -180.0(3)
C20 C6 C15 O5 -0.5(4)
C20 C6 C15 O6 -179.6(3)
C20 C6 C33 C16 0.3(4)
C21 C26 C37 C36 -51.1(3)
C21 C26 C37 C54 179.8(2)
C21 C26 C57 C51 179.6(3)
O7 N2 C24 C16 177.5(3)
O7 N2 C24 C39 -2.3(4)
C23 C32 C44 C48 175.8(2)
C23 C38 C46 C28 56.8(3)
C23 C38 C56 C53 34.9(4)
C23 C38 C56 C70 -95.7(3)
C23 C45 C47 Si2 157.7(2)
C23 C45 C47 C53 -20.7(4)
C24 C16 C33 C6 -0.6(4)
C25 C7 O1 C21 179.8(2)
C25 C13 C30 C17 -0.1(4)
C25 C18 C31 C17 -0.5(4)
C26 C21 C35 C29 -59.7(3)
C26 C21 O1 C7 111.9(3)
C26 C37 C54 C40 -56.3(3)
C28 O5 C15 C6 -178.1(2)
C28 O5 C15 O6 1.0(4)
C28 C12 C32 C23 -54.8(3)
C28 C12 C32 C44 176.4(2)
C28 C12 C34 C27 -175.8(2)
C29 C36 C37 C26 49.1(3)
C29 C36 C37 C54 174.9(2)
C29 C36 C43 C41 48.4(3)
C30 C13 C25 C7 -177.5(3)
C30 C13 C25 C18 1.8(4)
C30 C17 C31 C18 2.3(4)
C31 C17 C30 C13 -1.9(4)
C31 C18 C25 C7 177.9(3)
C31 C18 C25 C13 -1.5(4)
C32 C12 C28 O5 -179.6(2)
C32 C12 C28 C46 59.1(3)
C32 C12 C34 C27 -54.0(3)
C32 C23 C38 C46 -51.9(3)
C32 C23 C38 C56 -177.0(2)
C32 C23 C45 C47 167.8(2)
C32 C44 C48 C27 58.4(4)
C33 C6 C15 O5 179.0(2)
C33 C6 C15 O6 -0.1(4)
C33 C6 C20 C39 0.2(4)
C33 C16 C24 N2 -179.2(3)
C33 C16 C24 C39 0.5(4)
C34 C12 C28 O5 -55.7(3)
C34 C12 C28 C46 -176.9(2)
C34 C12 C32 C23 -178.4(2)
C34 C12 C32 C44 52.8(3)
C34 C27 C48 C44 -54.8(4)
C35 C21 C26 C37 55.6(3)
C35 C21 C26 C57 179.3(2)
C35 C21 O1 C7 -126.6(3)
C35 C29 C36 C37 -51.1(3)
C35 C29 C36 C43 71.6(3)
C35 C29 C36 C50 -170.0(2)
C35 C29 C55 C42 -94.1(3)
C35 C29 C55 C71 137.3(3)
C36 C29 C35 C21 57.4(3)
C36 C29 C55 C42 32.3(4)
C36 C29 C55 C71 -96.2(3)
C36 C37 C54 C40 174.5(3)
C37 C26 C57 C51 -57.3(3)
C37 C36 C43 C41 170.0(2)
C38 C23 C32 C12 52.0(3)
C38 C23 C32 C44 178.0(2)
C38 C23 C45 C47 46.4(3)
C40 C51 C57 C26 54.7(4)
C41 C42 C55 C29 -5.1(4)
C41 C42 C55 C71 125.0(3)
C42 C41 C43 C36 -23.4(4)
C43 C36 C37 C26 -72.4(3)
C43 C36 C37 C54 53.5(3)
C43 C41 C42 C55 0.6(5)
C45 C23 C32 C12 -69.2(3)
C45 C23 C32 C44 56.9(3)
C45 C23 C38 C46 70.7(3)
C45 C23 C38 C56 -54.4(3)
C45 C47 C53 C56 -0.4(5)
C46 C38 C56 C53 -91.3(3)
C46 C38 C56 C70 138.1(3)
C47 C53 C56 C38 -6.9(4)
C47 C53 C56 C70 125.3(4)
C48 C27 C34 C12 53.4(3)
C49 C23 C32 C12 171.4(3)
C49 C23 C32 C44 -62.5(3)
C49 C23 C38 C46 -171.3(3)
C49 C23 C38 C56 63.6(3)
C49 C23 C45 C47 -72.2(3)
C50 C36 C37 C26 168.7(2)
C50 C36 C37 C54 -65.5(3)
C50 C36 C43 C41 -70.9(3)
C51 C40 C54 C37 57.3(4)
C52 C27 C34 C12 177.7(3)
C52 C27 C48 C44 -178.3(3)
C54 C40 C51 C57 -54.3(4)
C54 C40 C51 C61 -177.8(3)
C55 C29 C35 C21 -174.9(2)
C55 C29 C36 C37 -176.3(2)
C55 C29 C36 C43 -53.6(3)
C55 C29 C36 C50 64.8(3)
C56 C38 C46 C28 -175.7(2)
C57 C26 C37 C36 -174.8(2)
C57 C26 C37 C54 56.1(3)
C58 Si2 C47 C45 42.9(3)
C58 Si2 C47 C53 -138.7(3)
C59 Si1 C41 C42 100.7(3)
C59 Si1 C41 C43 -77.4(3)
C61 C51 C57 C26 179.0(3)
C62 Si1 C41 C42 -141.3(3)
C62 Si1 C41 C43 40.6(3)
C63 Si1 C41 C42 -19.5(3)
C63 Si1 C41 C43 162.4(2)
C64 Si2 C47 C45 -75.2(3)
C64 Si2 C47 C53 103.1(3)
C65 Si2 C47 C45 164.5(2)
C65 Si2 C47 C53 -17.1(3)
O1 C7 C25 C13 3.1(4)
O1 C7 C25 C18 -176.3(2)
O1 C21 C26 C37 174.0(2)
O1 C21 C26 C57 -62.3(3)
O1 C21 C35 C29 -178.5(2)
